data_9007955
loop_
_publ_author_name
'Sandstrom, M.'
'Fischer, A.'
'Bostrom, D.'

_publ_section_title
;
 CaK2P2O7
;
_journal_name_full 'Acta Crystallographica, Section E'
_journal_page_first i139
_journal_page_last i141
_journal_paper_doi 10.1107/S1600536803021287
_journal_volume 59
_journal_year 2003
_chemical_formula_structural CaK2P2O7
_chemical_formula_sum 'Ca K2 O7 P2'
_space_group_IT_number 14
_symmetry_space_group_name_Hall '-P 2yn'
_symmetry_space_group_name_H-M 'P 1 21/n 1'
_cell_angle_alpha 90
_cell_angle_beta 104.220
_cell_angle_gamma 90
_cell_length_a 9.8180
_cell_length_b 5.6760
_cell_length_c 13.0060
_cell_formula_units_Z 4
_cell_volume 702.577
_exptl_crystal_density_diffrn 2.763
_cod_original_formula_sum 'Ca K2 P2 O7'
_cod_database_code 9007955

loop_
_symmetry_equiv_pos_as_xyz
x,y,z
1/2+x,1/2-y,1/2+z
1/2-x,1/2+y,1/2-z
-x,-y,-z

loop_
_atom_site_aniso_label
_atom_site_aniso_U_11
_atom_site_aniso_U_22
_atom_site_aniso_U_33
_atom_site_aniso_U_12
_atom_site_aniso_U_13
_atom_site_aniso_U_23
Ca 0.00860 0.00917 0.00784 -0.00006 0.00212 -0.00006
K1 0.01652 0.01471 0.02350 0.00157 0.00707 -0.00086
K2 0.01418 0.01741 0.04770 0.00060 0.00924 0.00472
P1 0.00845 0.00860 0.00708 0.00028 0.00266 -0.00060
P2 0.00877 0.00927 0.00759 0.00049 0.00132 0.00003
O1 0.02000 0.02180 0.01660 0.00270 0.01270 0.00200
O2 0.01520 0.01240 0.02290 -0.00330 0.00290 -0.00560
O3 0.01350 0.01040 0.01340 0.00250 0.00320 0.00080
O4 0.01220 0.02210 0.00890 0.00620 0.00160 -0.00170
O5 0.01870 0.01240 0.02140 -0.00280 -0.00140 -0.00360
O6 0.01150 0.02030 0.01630 0.00050 0.00660 0.00170
O7 0.02080 0.01860 0.01470 0.00650 0.00080 0.00570

loop_
_atom_site_label
_atom_site_fract_x
_atom_site_fract_y
_atom_site_fract_z
_atom_site_U_iso_or_equiv
Ca 0.25171 0.23853 0.51853 0.00852
K1 0.64355 0.73001 0.17826 0.01786
K2 0.12771 0.23766 0.14143 0.02614
P1 0.53029 0.24480 0.35836 0.00791
P2 0.44736 0.22007 0.12604 0.00866
O1 0.42978 0.23579 0.42959 0.01810
O2 0.62764 0.45501 0.37887 0.01710
O3 0.60418 0.01248 0.35197 0.01250
O4 0.42554 0.29640 0.24223 0.01450
O5 0.39011 -0.02855 0.10984 0.01860
O6 0.60300 0.23677 0.13299 0.01550
O7 0.35742 0.39650 0.05331 0.01860

_cod_duplicate_entry 2202940
